data_4321082
loop_
_publ_author_name
'Michael Gerken'
'Peter Kolb'
'Andreas Wegner'
'H\'el\`ene P. A. Mercier'
'Horst Borrmann'
'David A. Dixon'
'Gary J. Schrobilgen'

_publ_section_title
;
 Tetrachloro- and Tetrabromoarsonium(V) Cations: Raman and 75As, 19F NMR
 Spectroscopic Characterization and X-ray Crystal Structures of
 [AsCl4][As(OTeF5)6] and [AsBr4][AsF(OTeF5)5]
;
_journal_name_full 'Inorganic Chemistry'
_journal_page_first 2813
_journal_page_last 2824
_journal_paper_doi 10.1021/ic000118g
_journal_volume 39
_journal_year 2000
_chemical_formula_sum 'As2 Br4 F26 O5 Te5'
_chemical_formula_weight 1681.48
_chemical_name_systematic
; 
 ? 
;
_space_group_IT_number 2
_symmetry_cell_setting trigonal
_symmetry_space_group_name_Hall '-P 1'
_symmetry_space_group_name_H-M 'P -1'
_atom_sites_solution_hydrogens geom
_atom_sites_solution_primary direct
_atom_sites_solution_secondary difmap
_audit_creation_method SHELXL
_cell_angle_alpha 103.53(4)
_cell_angle_beta 103.53(4)
_cell_angle_gamma 105.10(4)
_cell_formula_units_Z 4
_cell_length_a 9.778(4)
_cell_length_b 17.731(7)
_cell_length_c 18.870(8)
_cell_measurement_temperature 90(2)
_cell_volume 2915(2)
_computing_structure_refinement 'SHELXL-93 (Sheldrick, 1993)'
_computing_structure_solution 'SHELXS-86 (Sheldrick, 1990)'
_diffrn_ambient_temperature 90(2)
_diffrn_radiation_monochromator graphite
_diffrn_radiation_source 'fine-focus sealed tube'
_diffrn_radiation_type MoK\a
_diffrn_radiation_wavelength 0.71073
_diffrn_reflns_av_R_equivalents 0.0739
_diffrn_reflns_av_sigmaI/netI 0.0875
_diffrn_reflns_limit_h_max 12
_diffrn_reflns_limit_h_min -11
_diffrn_reflns_limit_k_max 21
_diffrn_reflns_limit_k_min -21
_diffrn_reflns_limit_l_max 22
_diffrn_reflns_limit_l_min -23
_diffrn_reflns_number 33411
_diffrn_reflns_theta_max 25.91
_diffrn_reflns_theta_min 2.70
_exptl_absorpt_coefficient_mu 12.863
_exptl_crystal_density_diffrn 3.831
_exptl_crystal_F_000 2960
_exptl_crystal_size_max 0.17
_exptl_crystal_size_mid 0.15
_exptl_crystal_size_min 0.11
_refine_diff_density_max 2.533
_refine_diff_density_min -2.120
_refine_diff_density_rms 0.227
_refine_ls_extinction_method none
_refine_ls_goodness_of_fit_all 0.920
_refine_ls_goodness_of_fit_obs 1.026
_refine_ls_matrix_type full
_refine_ls_number_parameters 757
_refine_ls_number_reflns 10391
_refine_ls_number_restraints 0
_refine_ls_restrained_S_all 0.932
_refine_ls_restrained_S_obs 1.026
_refine_ls_R_factor_all 0.0754
_refine_ls_R_factor_obs 0.0368
_refine_ls_shift/esd_max 0.001
_refine_ls_shift/esd_mean 0.000
_refine_ls_structure_factor_coef Fsqd
_refine_ls_weighting_details 'w=1/[\s^2^(Fo^2^)+(0.0140P)^2^+0.0000P] where P=(Fo^2^+2Fc^2^)/3'
_refine_ls_weighting_scheme calc
_refine_ls_wR_factor_all 0.0582
_refine_ls_wR_factor_obs 0.0513
_reflns_number_observed 7008
_reflns_number_total 10508
_reflns_observed_criterion >2sigma(I)
_cod_data_source_file ic000118g_3.cif
_cod_data_source_block As2Br4F26O5Te5(-183C)
_cod_depositor_comments
;
The following automatic conversions were performed:

'_refine_ls_weighting_scheme' value 'calc
w=1/[\s^2^(Fo^2^)+(0.0140P)^2^+0.0000P] where P=(Fo^2^+2Fc^2^)/3' was
changed to 'calc'. New tag '_refine_ls_weighting_details' was
created. The value of the new tag was set to
'w=1/[\s^2^(Fo^2^)+(0.0140P)^2^+0.0000P] where P=(Fo^2^+2Fc^2^)/3'.

Automatic conversion script
Id: cif_fix_values 3143 2015-03-26 13:38:13Z robertas 
;
_cod_original_cell_volume 2915.2(21)
_cod_database_code 4321082

loop_
_symmetry_equiv_pos_as_xyz
'x, y, z'
'-x, -y, -z'

loop_
_atom_site_aniso_label
_atom_site_aniso_U_11
_atom_site_aniso_U_22
_atom_site_aniso_U_33
_atom_site_aniso_U_23
_atom_site_aniso_U_13
_atom_site_aniso_U_12
As1 0.0136(5) 0.0128(6) 0.0132(4) 0.0026(4) 0.0050(4) 0.0044(5)
Br1 0.0212(6) 0.0291(7) 0.0160(5) 0.0061(5) 0.0099(4) 0.0116(5)
Br2 0.0189(5) 0.0236(7) 0.0135(4) 0.0077(5) 0.0046(4) 0.0036(5)
Br3 0.0193(5) 0.0139(7) 0.0284(5) 0.0045(5) 0.0041(5) 0.0063(5)
Br4 0.0185(5) 0.0156(7) 0.0190(5) -0.0005(5) 0.0050(4) -0.0010(5)
As2 0.0141(5) 0.0123(7) 0.0165(5) 0.0034(5) 0.0042(4) 0.0038(5)
Br5 0.0239(6) 0.0175(7) 0.0221(5) -0.0035(5) 0.0009(5) 0.0047(5)
Br6 0.0168(5) 0.0191(7) 0.0226(5) 0.0076(5) 0.0091(4) 0.0044(5)
Br7 0.0231(6) 0.0226(7) 0.0317(6) 0.0158(5) 0.0054(5) 0.0081(5)
As3 0.0108(5) 0.0101(6) 0.0098(4) 0.0030(4) 0.0035(4) 0.0041(4)
F1 0.014(3) 0.008(3) 0.019(3) 0.002(2) 0.004(2) 0.002(3)
O1 0.019(4) 0.027(5) 0.012(3) 0.011(3) 0.009(3) 0.010(3)
Te1 0.0193(4) 0.0237(5) 0.0179(3) 0.0126(3) 0.0112(3) 0.0101(3)
F11 0.017(3) 0.029(4) 0.024(3) 0.009(3) 0.008(3) 0.001(3)
F12 0.038(4) 0.026(4) 0.053(4) 0.025(4) 0.031(4) 0.021(3)
F13 0.038(4) 0.069(6) 0.020(3) 0.029(4) 0.016(3) 0.022(4)
F14 0.031(4) 0.032(5) 0.033(3) 0.005(3) 0.021(3) 0.015(3)
F15 0.043(4) 0.044(5) 0.044(4) 0.033(4) 0.031(4) 0.026(4)
O2 0.011(3) 0.016(4) 0.011(3) 0.003(3) -0.001(3) 0.006(3)
Te2 0.0128(3) 0.0192(4) 0.0133(3) 0.0059(3) 0.0014(3) 0.0068(3)
F21 0.021(3) 0.027(4) 0.030(3) 0.019(3) 0.013(3) 0.013(3)
F22 0.017(3) 0.025(4) 0.026(3) 0.006(3) 0.006(3) 0.013(3)
F23 0.020(3) 0.020(4) 0.025(3) 0.008(3) 0.001(3) 0.001(3)
F24 0.024(3) 0.028(4) 0.012(3) -0.005(3) -0.006(3) 0.013(3)
F25 0.016(3) 0.041(5) 0.020(3) 0.009(3) -0.003(3) 0.015(3)
O3 0.009(3) 0.006(4) 0.011(3) 0.001(3) 0.001(3) -0.006(3)
Te3 0.0115(3) 0.0121(4) 0.0141(3) 0.0060(3) 0.0044(3) 0.0031(3)
F31 0.019(3) 0.019(4) 0.022(3) 0.008(3) 0.004(3) 0.001(3)
F32 0.027(3) 0.018(4) 0.032(3) 0.013(3) 0.017(3) 0.010(3)
F33 0.020(3) 0.021(4) 0.014(3) 0.007(3) 0.009(2) 0.008(3)
F34 0.013(3) 0.023(4) 0.025(3) 0.013(3) 0.006(3) 0.010(3)
F35 0.020(3) 0.019(4) 0.028(3) 0.014(3) 0.015(3) 0.004(3)
O4 0.015(4) 0.012(4) 0.015(3) 0.007(3) 0.004(3) 0.008(3)
Te4 0.0113(3) 0.0099(4) 0.0116(3) 0.0033(3) 0.0037(3) 0.0039(3)
F41 0.018(3) 0.007(3) 0.023(3) 0.006(3) 0.010(3) 0.004(3)
F42 0.022(3) 0.016(4) 0.014(3) 0.003(3) 0.001(2) 0.005(3)
F43 0.008(3) 0.015(4) 0.027(3) 0.008(3) 0.005(2) -0.001(3)
F44 0.022(3) 0.015(4) 0.011(2) 0.003(2) 0.006(2) 0.005(3)
F45 0.021(3) 0.021(4) 0.035(3) 0.011(3) 0.015(3) 0.014(3)
O5 0.019(4) 0.005(4) 0.015(3) 0.002(3) 0.006(3) -0.001(3)
Te5 0.0139(3) 0.0103(4) 0.0133(3) 0.0004(3) 0.0057(3) 0.0030(3)
F51 0.023(3) 0.024(4) 0.025(3) -0.004(3) 0.013(3) -0.005(3)
F52 0.044(4) 0.019(4) 0.031(3) 0.014(3) 0.018(3) 0.017(3)
F53 0.028(3) 0.007(4) 0.017(3) -0.002(3) 0.010(3) -0.002(3)
F54 0.017(3) 0.031(4) 0.016(3) 0.000(3) -0.001(3) 0.010(3)
F55 0.020(3) 0.017(4) 0.015(3) -0.007(3) 0.004(3) 0.003(3)
As4 0.0112(5) 0.0141(6) 0.0145(4) 0.0067(4) 0.0042(4) 0.0020(5)
F2 0.019(3) 0.023(4) 0.027(3) 0.005(3) 0.008(3) 0.010(3)
O6 0.022(4) 0.041(6) 0.020(3) 0.015(4) 0.013(3) 0.020(4)
Te6 0.0160(4) 0.0308(5) 0.0120(3) 0.0031(3) 0.0058(3) 0.0092(3)
F61 0.031(4) 0.049(5) 0.033(3) 0.012(3) 0.015(3) 0.027(4)
F62 0.030(4) 0.050(6) 0.030(3) 0.001(4) 0.009(3) -0.007(4)
F63 0.040(4) 0.039(5) 0.028(3) 0.015(3) 0.008(3) 0.013(4)
F64 0.022(3) 0.031(4) 0.021(3) 0.002(3) 0.006(3) 0.009(3)
F65 0.023(4) 0.056(5) 0.020(3) 0.007(3) 0.007(3) 0.013(4)
O7 0.017(4) 0.006(4) 0.013(3) 0.001(3) -0.004(3) 0.001(3)
Te7 0.0115(3) 0.0102(4) 0.0150(3) 0.0031(3) 0.0033(3) 0.0026(3)
F72 0.020(3) 0.033(4) 0.013(3) 0.011(3) 0.007(3) 0.012(3)
F73 0.014(3) 0.014(4) 0.031(3) 0.008(3) -0.001(3) 0.001(3)
F74 0.023(3) 0.028(4) 0.018(3) 0.000(3) 0.008(3) 0.012(3)
F75 0.022(3) 0.020(4) 0.034(3) 0.009(3) 0.001(3) 0.008(3)
O8 0.029(5) 0.020(5) 0.033(4) 0.009(4) 0.020(4) 0.006(4)
Te8 0.0164(4) 0.0194(5) 0.0157(3) 0.0075(3) 0.0041(3) -0.0021(3)
F81 0.026(4) 0.038(5) 0.016(3) 0.004(3) 0.010(3) 0.006(3)
F82 0.029(4) 0.043(5) 0.037(4) 0.018(4) 0.010(3) 0.018(4)
F83 0.042(4) 0.026(5) 0.019(3) 0.006(3) 0.002(3) 0.006(3)
F84 0.022(4) 0.035(5) 0.045(4) 0.016(4) 0.004(3) 0.011(3)
F85 0.033(4) 0.016(4) 0.025(3) 0.001(3) 0.015(3) -0.006(3)
O9 0.016(4) 0.025(5) 0.021(3) 0.010(3) 0.006(3) 0.004(3)
Te9 0.0137(3) 0.0142(4) 0.0170(3) 0.0071(3) 0.0019(3) 0.0029(3)
F91 0.033(4) 0.021(4) 0.027(3) 0.001(3) -0.001(3) 0.013(3)
F92 0.029(4) 0.033(5) 0.034(3) 0.023(3) 0.006(3) -0.001(3)
F93 0.025(3) 0.032(4) 0.016(3) 0.003(3) -0.003(3) 0.016(3)
F94 0.014(3) 0.023(4) 0.029(3) 0.016(3) 0.009(3) 0.007(3)
F95 0.019(3) 0.023(4) 0.033(3) 0.017(3) 0.001(3) 0.008(3)
O10 0.026(4) 0.018(5) 0.026(4) 0.002(4) 0.005(3) 0.010(4)
Te10 0.0160(3) 0.0130(4) 0.0128(3) 0.0022(3) 0.0020(3) 0.0059(3)
F101 0.036(4) 0.029(4) 0.023(3) 0.009(3) 0.021(3) 0.015(3)
F102 0.028(4) 0.010(4) 0.037(3) 0.002(3) -0.004(3) 0.011(3)
F103 0.039(4) 0.041(5) 0.022(3) 0.017(3) 0.011(3) 0.010(4)
F104 0.016(3) 0.032(4) 0.026(3) 0.009(3) 0.003(3) 0.013(3)
F105 0.029(4) 0.014(4) 0.033(3) 0.003(3) -0.003(3) 0.000(3)
Br8 0.0140(5) 0.0170(7) 0.0171(4) 0.0022(4) 0.0049(4) 0.0053(5)
F71 0.008(3) 0.014(4) 0.028(3) 0.001(3) 0.006(3) -0.002(3)

loop_
_atom_site_label
_atom_site_type_symbol
_atom_site_fract_x
_atom_site_fract_y
_atom_site_fract_z
_atom_site_U_iso_or_equiv
_atom_site_thermal_displace_type
_atom_site_occupancy
_atom_site_calc_flag
_atom_site_refinement_flags
_atom_site_disorder_group
As1 As 0.62843(11) 0.53023(6) 0.78205(5) 0.0133(2) Uani 1 d . .
Br1 Br 0.76097(12) 0.50724(7) 0.70271(5) 0.0209(2) Uani 1 d . .
Br2 Br 0.74631(11) 0.53090(7) 0.89912(5) 0.0191(2) Uani 1 d . .
Br3 Br 0.59550(12) 0.65163(7) 0.79078(6) 0.0214(2) Uani 1 d . .
Br4 Br 0.40899(12) 0.42927(7) 0.73565(5) 0.0203(2) Uani 1 d . .
As2 As 0.91673(11) 0.99362(7) 0.26289(5) 0.0148(2) Uani 1 d . .
Br5 Br 0.99964(12) 1.11723(7) 0.35161(6) 0.0246(2) Uani 1 d . .
Br6 Br 1.02934(11) 0.99705(7) 0.17288(5) 0.0191(2) Uani 1 d . .
Br7 Br 0.97600(12) 0.90352(7) 0.31911(6) 0.0250(3) Uani 1 d . .
As3 As 0.62014(11) 0.27680(6) 0.48644(5) 0.0101(2) Uani 1 d . .
F1 F 0.6834(6) 0.3794(3) 0.5392(3) 0.0144(12) Uani 1 d . .
O1 O 0.5879(7) 0.2532(4) 0.5704(3) 0.017(2) Uani 1 d . .
Te1 Te 0.45118(8) 0.17689(4) 0.59329(3) 0.0176(2) Uani 1 d . .
F11 F 0.3082(6) 0.1395(4) 0.4999(3) 0.0244(14) Uani 1 d . .
F12 F 0.5246(7) 0.0939(4) 0.5626(4) 0.031(2) Uani 1 d . .
F13 F 0.5784(7) 0.2080(5) 0.6899(3) 0.038(2) Uani 1 d . .
F14 F 0.3642(7) 0.2531(4) 0.6250(3) 0.030(2) Uani 1 d . .
F15 F 0.3218(8) 0.1061(4) 0.6232(4) 0.035(2) Uani 1 d . .
O2 O 0.8074(7) 0.2730(4) 0.5145(3) 0.0137(15) Uani 1 d . .
Te2 Te 0.94981(7) 0.28568(4) 0.60440(3) 0.01511(14) Uani 1 d . .
F21 F 0.8359(6) 0.2018(4) 0.6286(3) 0.0222(14) Uani 1 d . .
F22 F 1.0163(6) 0.2103(4) 0.5504(3) 0.0218(13) Uani 1 d . .
F23 F 1.0832(6) 0.3687(4) 0.5895(3) 0.0239(14) Uani 1 d . .
F24 F 0.8950(7) 0.3607(4) 0.6663(3) 0.0247(14) Uani 1 d . .
F25 F 1.0997(6) 0.2976(4) 0.6901(3) 0.0263(15) Uani 1 d . .
O3 O 0.6501(7) 0.3004(4) 0.4020(3) 0.0110(14) Uani 1 d . .
Te3 Te 0.80591(7) 0.36309(4) 0.37824(3) 0.01233(14) Uani 1 d . .
F31 F 0.9152(6) 0.4213(4) 0.4778(3) 0.0213(14) Uani 1 d . .
F32 F 0.7163(7) 0.4418(4) 0.3732(3) 0.0226(14) Uani 1 d . .
F33 F 0.7043(6) 0.3081(4) 0.2760(3) 0.0171(13) Uani 1 d . .
F34 F 0.9070(6) 0.2891(4) 0.3790(3) 0.0184(13) Uani 1 d . .
F35 F 0.9511(6) 0.4239(4) 0.3486(3) 0.0203(14) Uani 1 d . .
O4 O 0.4295(7) 0.2748(4) 0.4524(3) 0.0130(15) Uani 1 d . .
Te4 Te 0.33646(7) 0.35306(4) 0.45360(3) 0.01086(13) Uani 1 d . .
F41 F 0.4837(6) 0.4273(3) 0.4368(3) 0.0153(12) Uani 1 d . .
F42 F 0.2472(6) 0.3089(4) 0.3501(3) 0.0190(13) Uani 1 d . .
F43 F 0.1795(6) 0.2817(4) 0.4664(3) 0.0173(13) Uani 1 d . .
F44 F 0.4148(6) 0.4018(3) 0.5577(3) 0.0162(12) Uani 1 d . .
F45 F 0.2320(6) 0.4246(4) 0.4519(3) 0.0226(14) Uani 1 d . .
O5 O 0.5552(7) 0.1674(4) 0.4373(3) 0.0140(15) Uani 1 d . .
Te5 Te 0.47614(7) 0.09990(4) 0.33597(3) 0.01305(14) Uani 1 d . .
F51 F 0.3099(7) 0.0441(4) 0.3547(3) 0.0276(15) Uani 1 d . .
F52 F 0.5666(7) 0.0287(4) 0.3637(3) 0.028(2) Uani 1 d . .
F53 F 0.6341(6) 0.1457(3) 0.3063(3) 0.0197(13) Uani 1 d . .
F54 F 0.3753(6) 0.1642(4) 0.3010(3) 0.0233(14) Uani 1 d . .
F55 F 0.3964(6) 0.0266(4) 0.2380(3) 0.0205(13) Uani 1 d . .
As4 As 1.36980(11) 0.76327(7) 0.98470(5) 0.0133(2) Uani 1 d . .
F2 F 1.3953(6) 0.8656(4) 1.0288(3) 0.0224(14) Uani 1 d . .
O6 O 1.2118(8) 0.7298(5) 1.0174(4) 0.023(2) Uani 1 d . .
Te6 Te 1.16936(8) 0.74922(5) 1.10896(3) 0.0197(2) Uani 1 d . .
F61 F 1.0693(7) 0.8172(4) 1.0838(3) 0.034(2) Uani 1 d . .
F62 F 0.9984(8) 0.6599(5) 1.0591(3) 0.043(2) Uani 1 d . .
F63 F 1.2640(8) 0.6809(4) 1.1405(3) 0.035(2) Uani 1 d . .
F64 F 1.3352(7) 0.8388(4) 1.1647(3) 0.0258(14) Uani 1 d . .
F65 F 1.1113(7) 0.7608(4) 1.1947(3) 0.034(2) Uani 1 d . .
O7 O 1.4978(7) 0.7660(4) 1.0736(3) 0.0149(15) Uani 1 d . .
Te7 Te 1.63462(7) 0.71557(4) 1.10232(3) 0.01275(14) Uani 1 d . .
F72 F 1.6248(6) 0.7478(4) 1.2000(3) 0.0205(14) Uani 1 d . .
F73 F 1.4920(6) 0.6160(4) 1.0815(3) 0.0217(13) Uani 1 d . .
F74 F 1.6600(6) 0.6812(4) 1.0086(3) 0.0232(14) Uani 1 d . .
F75 F 1.7735(7) 0.6711(4) 1.1401(3) 0.0261(14) Uani 1 d . .
O8 O 1.5244(8) 0.7917(5) 0.9493(4) 0.026(2) Uani 1 d . .
Te8 Te 1.63940(8) 0.88659(5) 0.93904(4) 0.0186(2) Uani 1 d . .
F81 F 1.6912(7) 0.9489(4) 1.0389(3) 0.028(2) Uani 1 d . .
F82 F 1.4912(7) 0.9276(4) 0.9125(3) 0.034(2) Uani 1 d . .
F83 F 1.6023(7) 0.8298(4) 0.8378(3) 0.032(2) Uani 1 d . .
F84 F 1.8009(7) 0.8521(4) 0.9639(4) 0.034(2) Uani 1 d . .
F85 F 1.7652(7) 0.9720(4) 0.9237(3) 0.028(2) Uani 1 d . .
O9 O 1.2462(8) 0.7602(5) 0.8958(4) 0.021(2) Uani 1 d . .
Te9 Te 1.07906(7) 0.78902(4) 0.86240(4) 0.01542(15) Uani 1 d . .
F91 F 1.1247(7) 0.8758(4) 0.9484(3) 0.030(2) Uani 1 d . .
F92 F 1.1769(7) 0.8568(4) 0.8174(3) 0.033(2) Uani 1 d . .
F93 F 1.0175(7) 0.7048(4) 0.7736(3) 0.0256(14) Uani 1 d . .
F94 F 0.9612(6) 0.7244(4) 0.9024(3) 0.0198(13) Uani 1 d . .
F95 F 0.9136(6) 0.8145(4) 0.8213(3) 0.0243(14) Uani 1 d . .
O10 O 1.3571(8) 0.6594(5) 0.9429(4) 0.025(2) Uani 1 d . .
Te10 Te 1.21367(7) 0.55679(4) 0.88949(3) 0.01451(14) Uani 1 d . .
F101 F 1.2500(7) 0.5639(4) 0.8007(3) 0.027(2) Uani 1 d . .
F102 F 1.3628(7) 0.5124(4) 0.9098(3) 0.0276(15) Uani 1 d . .
F103 F 1.1651(7) 0.5416(4) 0.9745(3) 0.033(2) Uani 1 d . .
F104 F 1.0571(6) 0.5932(4) 0.8651(3) 0.0241(14) Uani 1 d . .
F105 F 1.0857(7) 0.4528(4) 0.8353(3) 0.0296(15) Uani 1 d . .
Br8 Br 1.67077(11) 0.95643(6) 1.21079(5) 0.0166(2) Uani 1 d . .
F71 F 0.7893(6) 0.8114(4) 0.1253(3) 0.0187(13) Uani 1 d . .

loop_
_atom_type_symbol
_atom_type_description
_atom_type_scat_dispersion_real
_atom_type_scat_dispersion_imag
_atom_type_scat_source
O O 0.0106 0.0060 'International Tables Vol C Tables 4.2.6.8 and 6.1.1.4'
F F 0.0171 0.0103 'International Tables Vol C Tables 4.2.6.8 and 6.1.1.4'
As As 0.0499 2.0058 'International Tables Vol C Tables 4.2.6.8 and 6.1.1.4'
Br Br -0.2901 2.4595 'International Tables Vol C Tables 4.2.6.8 and 6.1.1.4'
Te Te -0.5308 1.6751 'International Tables Vol C Tables 4.2.6.8 and 6.1.1.4'

loop_
_geom_angle_atom_site_label_1
_geom_angle_atom_site_label_2
_geom_angle_atom_site_label_3
_geom_angle
_geom_angle_site_symmetry_1
_geom_angle_site_symmetry_3
_geom_angle_publ_flag
Br4 As1 Br3 110.32(7) . . ?
Br4 As1 Br1 108.29(7) . . ?
Br3 As1 Br1 109.88(6) . . ?
Br4 As1 Br2 108.88(7) . . ?
Br3 As1 Br2 108.92(7) . . ?
Br1 As1 Br2 110.54(6) . . ?
Br8 As2 Br5 109.24(8) 1_454 . ?
Br8 As2 Br6 110.52(7) 1_454 . ?
Br5 As2 Br6 110.19(7) . . ?
Br8 As2 Br7 110.69(7) 1_454 . ?
Br5 As2 Br7 108.63(7) . . ?
Br6 As2 Br7 107.53(6) . . ?
F1 As3 O1 88.0(3) . . ?
F1 As3 O2 90.6(3) . . ?
O1 As3 O2 91.4(3) . . ?
F1 As3 O5 175.9(2) . . ?
O1 As3 O5 88.0(3) . . ?
O2 As3 O5 88.4(3) . . ?
F1 As3 O3 92.0(3) . . ?
O1 As3 O3 179.3(3) . . ?
O2 As3 O3 89.3(3) . . ?
O5 As3 O3 91.9(3) . . ?
F1 As3 O4 92.9(3) . . ?
O1 As3 O4 90.5(3) . . ?
O2 As3 O4 176.1(3) . . ?
O5 As3 O4 88.2(3) . . ?
O3 As3 O4 88.8(3) . . ?
As3 O1 Te1 138.2(4) . . ?
F13 Te1 F11 173.8(2) . . ?
F13 Te1 F15 86.7(3) . . ?
F11 Te1 F15 87.2(3) . . ?
F13 Te1 F12 90.6(3) . . ?
F11 Te1 F12 90.2(3) . . ?
F15 Te1 F12 87.9(3) . . ?
F13 Te1 F14 90.0(3) . . ?
F11 Te1 F14 88.6(3) . . ?
F15 Te1 F14 87.1(3) . . ?
F12 Te1 F14 174.9(3) . . ?
F13 Te1 O1 89.6(3) . . ?
F11 Te1 O1 96.5(3) . . ?
F15 Te1 O1 175.8(3) . . ?
F12 Te1 O1 93.9(3) . . ?
F14 Te1 O1 91.1(3) . . ?
As3 O2 Te2 137.1(3) . . ?
F23 Te2 F21 172.7(3) . . ?
F23 Te2 F24 90.4(3) . . ?
F21 Te2 F24 90.8(3) . . ?
F23 Te2 F22 90.2(3) . . ?
F21 Te2 F22 88.0(3) . . ?
F24 Te2 F22 174.8(2) . . ?
F23 Te2 F25 86.7(3) . . ?
F21 Te2 F25 86.2(3) . . ?
F24 Te2 F25 87.5(3) . . ?
F22 Te2 F25 87.3(3) . . ?
F23 Te2 O2 91.1(3) . . ?
F21 Te2 O2 96.0(3) . . ?
F24 Te2 O2 95.5(3) . . ?
F22 Te2 O2 89.7(3) . . ?
F25 Te2 O2 176.2(2) . . ?
As3 O3 Te3 136.6(4) . . ?
F31 Te3 F35 88.7(2) . . ?
F31 Te3 F33 176.6(2) . . ?
F35 Te3 F33 87.9(2) . . ?
F31 Te3 F34 90.6(3) . . ?
F35 Te3 F34 87.7(2) . . ?
F33 Te3 F34 89.3(2) . . ?
F31 Te3 F32 90.1(3) . . ?
F35 Te3 F32 87.1(2) . . ?
F33 Te3 F32 89.6(3) . . ?
F34 Te3 F32 174.7(2) . . ?
F31 Te3 O3 94.7(2) . . ?
F35 Te3 O3 176.2(3) . . ?
F33 Te3 O3 88.7(2) . . ?
F34 Te3 O3 93.9(3) . . ?
F32 Te3 O3 91.2(3) . . ?
As3 O4 Te4 135.4(4) . . ?
F42 Te4 F43 88.8(3) . . ?
F42 Te4 F41 88.9(2) . . ?
F43 Te4 F41 175.8(2) . . ?
F42 Te4 F45 87.6(3) . . ?
F43 Te4 F45 88.4(2) . . ?
F41 Te4 F45 87.9(2) . . ?
F42 Te4 F44 175.2(2) . . ?
F43 Te4 F44 90.0(2) . . ?
F41 Te4 F44 92.0(2) . . ?
F45 Te4 F44 87.8(3) . . ?
F42 Te4 O4 90.4(3) . . ?
F43 Te4 O4 88.1(3) . . ?
F41 Te4 O4 95.5(2) . . ?
F45 Te4 O4 176.0(3) . . ?
F44 Te4 O4 94.2(3) . . ?
As3 O5 Te5 136.1(3) . . ?
F53 Te5 F52 89.5(3) . . ?
F53 Te5 F54 91.6(3) . . ?
F52 Te5 F54 175.2(3) . . ?
F53 Te5 F51 173.1(2) . . ?
F52 Te5 F51 89.3(3) . . ?
F54 Te5 F51 89.1(3) . . ?
F53 Te5 F55 86.4(2) . . ?
F52 Te5 F55 88.0(3) . . ?
F54 Te5 F55 87.4(3) . . ?
F51 Te5 F55 86.8(2) . . ?
F53 Te5 O5 95.9(3) . . ?
F52 Te5 O5 88.6(3) . . ?
F54 Te5 O5 95.9(3) . . ?
F51 Te5 O5 90.9(3) . . ?
F55 Te5 O5 175.9(3) . . ?
F2 As4 O10 176.0(3) . . ?
F2 As4 O8 91.5(3) . . ?
O10 As4 O8 86.1(3) . . ?
F2 As4 O9 93.0(3) . . ?
O10 As4 O9 90.2(3) . . ?
O8 As4 O9 89.3(3) . . ?
F2 As4 O6 91.1(3) . . ?
O10 As4 O6 91.3(3) . . ?
O8 As4 O6 177.3(4) . . ?
O9 As4 O6 90.0(3) . . ?
F2 As4 O7 87.5(3) . . ?
O10 As4 O7 89.2(3) . . ?
O8 As4 O7 89.6(3) . . ?
O9 As4 O7 178.8(3) . . ?
O6 As4 O7 91.1(3) . . ?
As4 O6 Te6 137.4(4) . . ?
F61 Te6 F65 87.6(3) . . ?
F61 Te6 F64 89.6(3) . . ?
F65 Te6 F64 87.7(3) . . ?
F61 Te6 F63 175.5(2) . . ?
F65 Te6 F63 87.9(3) . . ?
F64 Te6 F63 90.8(3) . . ?
F61 Te6 F62 90.3(3) . . ?
F65 Te6 F62 88.1(3) . . ?
F64 Te6 F62 175.9(2) . . ?
F63 Te6 F62 89.0(3) . . ?
F61 Te6 O6 92.0(3) . . ?
F65 Te6 O6 174.8(3) . . ?
F64 Te6 O6 97.5(3) . . ?
F63 Te6 O6 92.4(3) . . ?
F62 Te6 O6 86.7(3) . . ?
As4 O7 Te7 137.4(4) . . ?
F74 Te7 F75 88.0(3) . . ?
F74 Te7 F73 90.4(3) . . ?
F75 Te7 F73 87.7(3) . . ?
F74 Te7 F72 174.6(3) . . ?
F75 Te7 F72 86.8(3) . . ?
F73 Te7 F72 90.5(3) . . ?
F74 Te7 F71 88.8(3) . 1_656 ?
F75 Te7 F71 87.6(3) . 1_656 ?
F73 Te7 F71 175.3(3) . 1_656 ?
F72 Te7 F71 89.9(3) . 1_656 ?
F74 Te7 O7 97.1(3) . . ?
F75 Te7 O7 174.6(3) . . ?
F73 Te7 O7 94.0(3) . . ?
F72 Te7 O7 88.1(3) . . ?
F71 Te7 O7 90.8(3) 1_656 . ?
As4 O8 Te8 136.5(4) . . ?
F82 Te8 F85 88.7(3) . . ?
F82 Te8 F81 90.8(3) . . ?
F85 Te8 F81 88.4(3) . . ?
F82 Te8 F83 90.7(3) . . ?
F85 Te8 F83 86.9(3) . . ?
F81 Te8 F83 174.9(3) . . ?
F82 Te8 F84 175.0(3) . . ?
F85 Te8 F84 86.3(3) . . ?
F81 Te8 F84 89.5(3) . . ?
F83 Te8 F84 88.6(3) . . ?
F82 Te8 O8 97.0(3) . . ?
F85 Te8 O8 172.7(3) . . ?
F81 Te8 O8 96.0(3) . . ?
F83 Te8 O8 88.6(3) . . ?
F84 Te8 O8 87.9(3) . . ?
As4 O9 Te9 138.9(4) . . ?
F93 Te9 F94 90.3(3) . . ?
F93 Te9 F91 174.5(3) . . ?
F94 Te9 F91 88.9(3) . . ?
F93 Te9 F92 89.3(3) . . ?
F94 Te9 F92 173.0(3) . . ?
F91 Te9 F92 90.9(3) . . ?
F93 Te9 F95 86.5(3) . . ?
F94 Te9 F95 86.6(2) . . ?
F91 Te9 F95 88.1(3) . . ?
F92 Te9 F95 86.4(3) . . ?
F93 Te9 O9 89.5(3) . . ?
F94 Te9 O9 95.9(3) . . ?
F91 Te9 O9 95.9(3) . . ?
F92 Te9 O9 91.1(3) . . ?
F95 Te9 O9 175.4(3) . . ?
As4 O10 Te10 139.8(4) . . ?
F104 Te10 F101 89.9(2) . . ?
F104 Te10 F105 87.8(3) . . ?
F101 Te10 F105 87.4(3) . . ?
F104 Te10 F103 89.3(3) . . ?
F101 Te10 F103 175.4(3) . . ?
F105 Te10 F103 88.0(3) . . ?
F104 Te10 F102 175.8(3) . . ?
F101 Te10 F102 89.6(3) . . ?
F105 Te10 F102 88.0(3) . . ?
F103 Te10 F102 90.8(3) . . ?
F104 Te10 O10 96.6(3) . . ?
F101 Te10 O10 90.4(3) . . ?
F105 Te10 O10 175.1(3) . . ?
F103 Te10 O10 94.2(3) . . ?
F102 Te10 O10 87.5(3) . . ?

loop_
_geom_bond_atom_site_label_1
_geom_bond_atom_site_label_2
_geom_bond_distance
_geom_bond_site_symmetry_2
_geom_bond_publ_flag
As1 Br4 2.227(2) . ?
As1 Br3 2.233(2) . ?
As1 Br1 2.233(2) . ?
As1 Br2 2.235(2) . ?
As2 Br8 2.225(2) 1_454 ?
As2 Br5 2.233(2) . ?
As2 Br6 2.234(2) . ?
As2 Br7 2.236(2) . ?
As3 F1 1.721(6) . ?
As3 O1 1.806(5) . ?
As3 O2 1.807(6) . ?
As3 O5 1.807(7) . ?
As3 O3 1.807(5) . ?
As3 O4 1.812(6) . ?
O1 Te1 1.845(6) . ?
Te1 F13 1.812(6) . ?
Te1 F11 1.821(6) . ?
Te1 F15 1.826(6) . ?
Te1 F12 1.833(6) . ?
Te1 F14 1.834(6) . ?
O2 Te2 1.850(6) . ?
Te2 F23 1.820(6) . ?
Te2 F21 1.831(5) . ?
Te2 F24 1.832(6) . ?
Te2 F22 1.837(6) . ?
Te2 F25 1.837(5) . ?
O3 Te3 1.852(5) . ?
Te3 F31 1.821(6) . ?
Te3 F35 1.829(5) . ?
Te3 F33 1.838(5) . ?
Te3 F34 1.838(6) . ?
Te3 F32 1.840(6) . ?
O4 Te4 1.845(6) . ?
Te4 F42 1.822(5) . ?
Te4 F43 1.822(5) . ?
Te4 F41 1.824(5) . ?
Te4 F45 1.826(6) . ?
Te4 F44 1.831(5) . ?
O5 Te5 1.856(6) . ?
Te5 F53 1.823(5) . ?
Te5 F52 1.823(6) . ?
Te5 F54 1.828(6) . ?
Te5 F51 1.828(5) . ?
Te5 F55 1.840(5) . ?
As4 F2 1.734(6) . ?
As4 O10 1.784(8) . ?
As4 O8 1.794(6) . ?
As4 O9 1.803(7) . ?
As4 O6 1.805(6) . ?
As4 O7 1.824(6) . ?
O6 Te6 1.846(6) . ?
Te6 F61 1.817(6) . ?
Te6 F65 1.821(5) . ?
Te6 F64 1.827(7) . ?
Te6 F63 1.829(7) . ?
Te6 F62 1.836(7) . ?
O7 Te7 1.843(7) . ?
Te7 F74 1.827(5) . ?
Te7 F75 1.829(6) . ?
Te7 F73 1.831(6) . ?
Te7 F72 1.832(5) . ?
Te7 F71 1.836(6) 1_656 ?
O8 Te8 1.844(7) . ?
Te8 F82 1.806(6) . ?
Te8 F85 1.815(6) . ?
Te8 F81 1.821(6) . ?
Te8 F83 1.838(6) . ?
Te8 F84 1.838(6) . ?
O9 Te9 1.853(7) . ?
Te9 F93 1.814(6) . ?
Te9 F94 1.825(5) . ?
Te9 F91 1.826(6) . ?
Te9 F92 1.827(5) . ?
Te9 F95 1.839(6) . ?
O10 Te10 1.856(8) . ?
Te10 F104 1.816(6) . ?
Te10 F101 1.817(5) . ?
Te10 F105 1.824(7) . ?
Te10 F103 1.834(5) . ?
Te10 F102 1.836(6) . ?
Br8 As2 2.225(2) 1_656 ?
F71 Te7 1.836(6) 1_454 ?
